data_8102598
loop_
_publ_author_name
'Pu-Zhou Hu'
'Shao-Bin Miao'
'Jian-Ge Wang'
'Bang-Tun Zhao'

_publ_section_title
;
 Crystal structure of 2-(3-bromopropyloxy)naphthalene, C13H13BrO
;
_journal_issue 1
_journal_name_full 'Zeitschrift f\"ur Kristallographie - New Crystal Structures'
_journal_page_first 77
_journal_volume 225
_journal_year 2010
_chemical_formula_sum 'C13 H13 Br O'
_chemical_formula_weight 265.14
_chemical_name_systematic
;
2-(3-Bromopropyloxy)naphthalene
;
_space_group_IT_number 19
_symmetry_cell_setting orthorhombic
_symmetry_space_group_name_Hall 'P 2ac 2ab'
_symmetry_space_group_name_H-M 'P 21 21 21'
_atom_sites_solution_hydrogens geom
_atom_sites_solution_primary direct
_atom_sites_solution_secondary difmap
_audit_creation_method SHELXL-97
_cell_angle_alpha 90.00
_cell_angle_beta 90.00
_cell_angle_gamma 90.00
_cell_formula_units_Z 4
_cell_length_a 5.7690(7)
_cell_length_b 13.3296(16)
_cell_length_c 15.1264(18)
_cell_measurement_reflns_used 3208
_cell_measurement_temperature 296(2)
_cell_measurement_theta_max 22.62
_cell_measurement_theta_min 2.69
_cell_volume 1163.2(2)
_computing_cell_refinement 'Bruker SMART'
_computing_data_collection 'Bruker SMART'
_computing_data_reduction 'Bruker SAINT'
_computing_molecular_graphics 'Bruker SHELXTL'
_computing_publication_material 'Bruker SHELXTL'
_computing_structure_refinement 'SHELXL-97 (Sheldrick, 1997)'
_computing_structure_solution 'SHELXS-97 (Sheldrick, 1990)'
_diffrn_ambient_temperature 296(2)
_diffrn_measured_fraction_theta_full 0.999
_diffrn_measured_fraction_theta_max 0.999
_diffrn_measurement_device_type 'CCD area detector'
_diffrn_measurement_method 'phi and omega scans'
_diffrn_radiation_monochromator graphite
_diffrn_radiation_source 'fine-focus sealed tube'
_diffrn_radiation_type MoK\a
_diffrn_radiation_wavelength 0.71073
_diffrn_reflns_av_R_equivalents 0.0263
_diffrn_reflns_av_sigmaI/netI 0.0423
_diffrn_reflns_limit_h_max 7
_diffrn_reflns_limit_h_min -7
_diffrn_reflns_limit_k_max 17
_diffrn_reflns_limit_k_min -17
_diffrn_reflns_limit_l_max 20
_diffrn_reflns_limit_l_min -20
_diffrn_reflns_number 10807
_diffrn_reflns_theta_full 28.29
_diffrn_reflns_theta_max 28.29
_diffrn_reflns_theta_min 2.69
_exptl_absorpt_coefficient_mu 3.504
_exptl_absorpt_correction_T_max 0.5712
_exptl_absorpt_correction_T_min 0.4513
_exptl_absorpt_correction_type multi-scan
_exptl_absorpt_process_details sadabs
_exptl_crystal_colour clourless
_exptl_crystal_density_diffrn 1.514
_exptl_crystal_density_method 'not measured'
_exptl_crystal_description block
_exptl_crystal_F_000 536
_exptl_crystal_size_max 0.27
_exptl_crystal_size_mid 0.23
_exptl_crystal_size_min 0.18
_refine_diff_density_max 0.661
_refine_diff_density_min -0.584
_refine_diff_density_rms 0.051
_refine_ls_abs_structure_details 'Flack H D (1983), Acta Cryst. A39, 876-881'
_refine_ls_abs_structure_Flack 0.037(13)
_refine_ls_extinction_method none
_refine_ls_goodness_of_fit_ref 1.054
_refine_ls_hydrogen_treatment constr
_refine_ls_matrix_type full
_refine_ls_number_parameters 136
_refine_ls_number_reflns 2863
_refine_ls_number_restraints 0
_refine_ls_restrained_S_all 1.054
_refine_ls_R_factor_all 0.0601
_refine_ls_R_factor_gt 0.0360
_refine_ls_shift/su_max 0.000
_refine_ls_shift/su_mean 0.000
_refine_ls_structure_factor_coef Fsqd
_refine_ls_weighting_details 'calc w=1/[\s^2^(Fo^2^)+(0.0343P)^2^+0.3003P] where P=(Fo^2^+2Fc^2^)/3'
_refine_ls_weighting_scheme calc
_refine_ls_wR_factor_gt 0.0856
_refine_ls_wR_factor_ref 0.0926
_reflns_number_gt 2080
_reflns_number_total 2863
_reflns_threshold_expression >2sigma(I)
_cod_data_source_file 1267-2826.cff
_cod_data_source_block bb
_cod_depositor_comments
;
The following automatic conversions were performed:
'_symmetry_cell_setting' value 'Orthorhombic' changed to 'orthorhombic'
according to '/home/saulius/struct/CIF-dictionaries/cif_core.dic'
dictionary named 'cif_core.dic' version 2.4.1 from 2010-06-29.

Automatic conversion script
Id: cif_fix_enum 1555 2011-01-17 13:19:09Z saulius 
;
_cod_original_sg_symbol_H-M P2(1)2(1)2(1)
_cod_database_code 8102598

loop_
_symmetry_equiv_pos_as_xyz
'x, y, z'
'-x+1/2, -y, z+1/2'
'-x, y+1/2, -z+1/2'
'x+1/2, -y+1/2, -z'

loop_
_atom_site_label
_atom_site_type_symbol
_atom_site_fract_x
_atom_site_fract_y
_atom_site_fract_z
_atom_site_U_iso_or_equiv
_atom_site_adp_type
_atom_site_occupancy
_atom_site_symmetry_multiplicity
_atom_site_calc_flag
_atom_site_refinement_flags
_atom_site_disorder_assembly
_atom_site_disorder_group
Br1 Br 0.80323(7) 0.24621(3) 0.10860(2) 0.07152(15) Uani 1 1 d . . .
C1 C 0.1072(6) 0.5282(2) 0.5422(2) 0.0511(8) Uani 1 1 d . . .
H1 H -0.0279 0.5659 0.5376 0.061 Uiso 1 1 calc R . .
C2 C 0.2525(6) 0.5447(2) 0.6105(2) 0.0549(8) Uani 1 1 d . . .
H2 H 0.2182 0.5941 0.6519 0.066 Uiso 1 1 calc R . .
C3 C 0.4541(6) 0.4879(2) 0.6191(2) 0.0583(8) Uani 1 1 d . . .
H3 H 0.5527 0.4996 0.6667 0.070 Uiso 1 1 calc R . .
C4 C 0.5086(6) 0.4161(2) 0.5593(2) 0.0506(8) Uani 1 1 d . . .
H4 H 0.6433 0.3787 0.5664 0.061 Uiso 1 1 calc R . .
C5 C 0.3623(5) 0.3977(2) 0.48630(18) 0.0391(6) Uani 1 1 d . . .
C6 C 0.1570(5) 0.4541(2) 0.47707(19) 0.0422(7) Uani 1 1 d . . .
C7 C 0.0136(6) 0.4361(2) 0.4040(2) 0.0498(8) Uani 1 1 d . . .
H7 H -0.1226 0.4726 0.3975 0.060 Uiso 1 1 calc R . .
C8 C 0.0705(5) 0.3659(2) 0.3421(2) 0.0477(7) Uani 1 1 d . . .
H8 H -0.0276 0.3549 0.2943 0.057 Uiso 1 1 calc R . .
C9 C 0.2775(5) 0.3095(2) 0.34990(18) 0.0420(6) Uani 1 1 d . . .
C10 C 0.4190(5) 0.3242(2) 0.42059(18) 0.0423(6) Uani 1 1 d . . .
H10 H 0.5536 0.2864 0.4263 0.051 Uiso 1 1 calc R . .
C11 C 0.5139(6) 0.1805(2) 0.2880(2) 0.0512(7) Uani 1 1 d . . .
H11A H 0.5106 0.1401 0.3413 0.061 Uiso 1 1 calc R . .
H11B H 0.6526 0.2216 0.2890 0.061 Uiso 1 1 calc R . .
C12 C 0.5130(7) 0.1138(2) 0.2071(2) 0.0593(9) Uani 1 1 d . . .
H12A H 0.6453 0.0691 0.2103 0.071 Uiso 1 1 calc R . .
H12B H 0.3743 0.0727 0.2084 0.071 Uiso 1 1 calc R . .
C13 C 0.5210(6) 0.1679(3) 0.1209(2) 0.0563(8) Uani 1 1 d . . .
H13A H 0.3879 0.2120 0.1165 0.068 Uiso 1 1 calc R . .
H13B H 0.5119 0.1196 0.0731 0.068 Uiso 1 1 calc R . .
O1 O 0.3119(3) 0.24260(17) 0.28344(12) 0.0521(5) Uani 1 1 d . . .

loop_
_atom_site_aniso_label
_atom_site_aniso_U_11
_atom_site_aniso_U_22
_atom_site_aniso_U_33
_atom_site_aniso_U_23
_atom_site_aniso_U_13
_atom_site_aniso_U_12
Br1 0.0785(3) 0.0766(3) 0.0594(2) -0.0019(2) 0.01078(17) -0.0128(3)
C1 0.0554(19) 0.0427(16) 0.0551(18) 0.0069(14) 0.0112(16) 0.0051(15)
C2 0.069(2) 0.0455(16) 0.0506(17) -0.0072(15) 0.0071(16) -0.0024(15)
C3 0.065(2) 0.063(2) 0.0466(18) -0.0060(16) -0.0059(17) -0.0061(18)
C4 0.0482(19) 0.0539(18) 0.0497(18) -0.0030(15) -0.0061(16) 0.0045(15)
C5 0.0409(15) 0.0394(14) 0.0371(14) 0.0022(11) 0.0000(11) -0.0022(12)
C6 0.0441(18) 0.0406(15) 0.0418(14) 0.0085(12) 0.0066(13) -0.0004(13)
C7 0.0436(17) 0.0535(17) 0.0522(19) 0.0087(16) -0.0026(16) 0.0063(14)
C8 0.0438(17) 0.0548(17) 0.0445(16) 0.0044(14) -0.0066(14) -0.0065(14)
C9 0.0480(17) 0.0407(14) 0.0374(14) 0.0026(12) 0.0041(13) -0.0013(13)
C10 0.0424(16) 0.0429(15) 0.0417(14) 0.0025(12) -0.0018(13) 0.0025(13)
C11 0.061(2) 0.0522(17) 0.0406(15) -0.0002(14) 0.0033(15) 0.0049(16)
C12 0.075(2) 0.0503(18) 0.0529(19) -0.0103(15) 0.0089(17) -0.0050(18)
C13 0.057(2) 0.064(2) 0.0483(17) -0.0072(16) -0.0004(15) 0.0003(16)
O1 0.0541(11) 0.0581(11) 0.0440(10) -0.0081(11) -0.0048(9) -0.0045(14)

loop_
_atom_type_symbol
_atom_type_description
_atom_type_scat_dispersion_real
_atom_type_scat_dispersion_imag
_atom_type_scat_source
C C 0.0033 0.0016 'International Tables Vol C Tables 4.2.6.8 and 6.1.1.4'
H H 0.0000 0.0000 'International Tables Vol C Tables 4.2.6.8 and 6.1.1.4'
O O 0.0106 0.0060 'International Tables Vol C Tables 4.2.6.8 and 6.1.1.4'
Br Br -0.2901 2.4595 'International Tables Vol C Tables 4.2.6.8 and 6.1.1.4'

loop_
_geom_angle_atom_site_label_1
_geom_angle_atom_site_label_2
_geom_angle_atom_site_label_3
_geom_angle
_geom_angle_site_symmetry_1
_geom_angle_site_symmetry_3
_geom_angle_publ_flag
C2 C1 C6 121.2(3) . . ?
C2 C1 H1 119.4 . . ?
C6 C1 H1 119.4 . . ?
C1 C2 C3 120.2(3) . . ?
C1 C2 H2 119.9 . . ?
C3 C2 H2 119.9 . . ?
C4 C3 C2 121.0(3) . . ?
C4 C3 H3 119.5 . . ?
C2 C3 H3 119.5 . . ?
C3 C4 C5 120.5(3) . . ?
C3 C4 H4 119.8 . . ?
C5 C4 H4 119.8 . . ?
C6 C5 C4 119.1(3) . . ?
C6 C5 C10 119.2(3) . . ?
C4 C5 C10 121.7(3) . . ?
C7 C6 C5 118.8(3) . . ?
C7 C6 C1 123.1(3) . . ?
C5 C6 C1 118.1(3) . . ?
C8 C7 C6 121.1(3) . . ?
C8 C7 H7 119.4 . . ?
C6 C7 H7 119.4 . . ?
C7 C8 C9 120.7(3) . . ?
C7 C8 H8 119.7 . . ?
C9 C8 H8 119.7 . . ?
C10 C9 O1 126.1(3) . . ?
C10 C9 C8 119.7(3) . . ?
O1 C9 C8 114.2(3) . . ?
C9 C10 C5 120.5(3) . . ?
C9 C10 H10 119.8 . . ?
C5 C10 H10 119.8 . . ?
O1 C11 C12 107.3(3) . . ?
O1 C11 H11A 110.3 . . ?
C12 C11 H11A 110.3 . . ?
O1 C11 H11B 110.3 . . ?
C12 C11 H11B 110.3 . . ?
H11A C11 H11B 108.5 . . ?
C13 C12 C11 115.1(3) . . ?
C13 C12 H12A 108.5 . . ?
C11 C12 H12A 108.5 . . ?
C13 C12 H12B 108.5 . . ?
C11 C12 H12B 108.5 . . ?
H12A C12 H12B 107.5 . . ?
C12 C13 Br1 111.7(2) . . ?
C12 C13 H13A 109.3 . . ?
Br1 C13 H13A 109.3 . . ?
C12 C13 H13B 109.3 . . ?
Br1 C13 H13B 109.3 . . ?
H13A C13 H13B 107.9 . . ?
C9 O1 C11 117.6(2) . . ?

loop_
_geom_bond_atom_site_label_1
_geom_bond_atom_site_label_2
_geom_bond_distance
_geom_bond_site_symmetry_2
_geom_bond_publ_flag
Br1 C13 1.943(3) . ?
C1 C2 1.348(5) . ?
C1 C6 1.425(4) . ?
C1 H1 0.9300 . ?
C2 C3 1.394(5) . ?
C2 H2 0.9300 . ?
C3 C4 1.355(5) . ?
C3 H3 0.9300 . ?
C4 C5 1.411(4) . ?
C4 H4 0.9300 . ?
C5 C6 1.410(4) . ?
C5 C10 1.433(4) . ?
C6 C7 1.402(4) . ?
C7 C8 1.364(4) . ?
C7 H7 0.9300 . ?
C8 C9 1.416(4) . ?
C8 H8 0.9300 . ?
C9 C10 1.360(4) . ?
C9 O1 1.358(3) . ?
C10 H10 0.9300 . ?
C11 O1 1.431(4) . ?
C11 C12 1.514(4) . ?
C11 H11A 0.9700 . ?
C11 H11B 0.9700 . ?
C12 C13 1.489(4) . ?
C12 H12A 0.9700 . ?
C12 H12B 0.9700 . ?
C13 H13A 0.9700 . ?
C13 H13B 0.9700 . ?

loop_
_geom_torsion_atom_site_label_1
_geom_torsion_atom_site_label_2
_geom_torsion_atom_site_label_3
_geom_torsion_atom_site_label_4
_geom_torsion
_geom_torsion_site_symmetry_1
_geom_torsion_site_symmetry_2
_geom_torsion_site_symmetry_3
_geom_torsion_site_symmetry_4
_geom_torsion_publ_flag
C6 C1 C2 C3 -0.9(5) . . . . ?
C1 C2 C3 C4 0.5(5) . . . . ?
C2 C3 C4 C5 0.4(5) . . . . ?
C3 C4 C5 C6 -0.8(5) . . . . ?
C3 C4 C5 C10 178.1(3) . . . . ?
C4 C5 C6 C7 179.4(3) . . . . ?
C10 C5 C6 C7 0.4(4) . . . . ?
C4 C5 C6 C1 0.4(4) . . . . ?
C10 C5 C6 C1 -178.6(3) . . . . ?
C2 C1 C6 C7 -178.5(3) . . . . ?
C2 C1 C6 C5 0.5(4) . . . . ?
C5 C6 C7 C8 -0.4(4) . . . . ?
C1 C6 C7 C8 178.5(3) . . . . ?
C6 C7 C8 C9 -0.3(5) . . . . ?
C7 C8 C9 C10 1.1(4) . . . . ?
C7 C8 C9 O1 -179.8(3) . . . . ?
O1 C9 C10 C5 180.0(3) . . . . ?
C8 C9 C10 C5 -1.1(4) . . . . ?
C6 C5 C10 C9 0.4(4) . . . . ?
C4 C5 C10 C9 -178.6(3) . . . . ?
O1 C11 C12 C13 60.7(4) . . . . ?
C11 C12 C13 Br1 61.8(4) . . . . ?
C10 C9 O1 C11 0.8(4) . . . . ?
C8 C9 O1 C11 -178.1(3) . . . . ?
C12 C11 O1 C9 -179.7(3) . . . . ?

loop_
_cod_related_entry_id
_cod_related_entry_database
_cod_related_entry_code
1 ChemSpider 3327254
